data_4501125
loop_
_publ_author_name
'Tian, Hua'
'Wang, Kun'
'Jia, Qin-Xiang'
'Sun, Qian'
'Ma, Yu'
'Gao, En-Qing'

_publ_section_title
;
 Selective Incorporation of Auxiliary Organic Ligands in Metal--Organic
 Frameworks Based on Twisted \P-Shaped Building Blocks
;
_journal_issue 12
_journal_name_full 'Crystal Growth &amp; Design'
_journal_page_first 5167
_journal_paper_doi 10.1021/cg200752v
_journal_volume 11
_journal_year 2011
_chemical_formula_sum 'C26 H18 Cu2 N2 O9'
_chemical_formula_weight 629.52
_chemical_name_systematic
; 
 ? 
;
_space_group_IT_number 15
_symmetry_cell_setting monoclinic
_symmetry_space_group_name_Hall '-C 2yc'
_symmetry_space_group_name_H-M 'C 1 2/c 1'
_atom_sites_solution_hydrogens geom
_atom_sites_solution_primary direct
_atom_sites_solution_secondary difmap
_audit_creation_method SHELXL-97
_cell_angle_alpha 90.00
_cell_angle_beta 117.08(5)
_cell_angle_gamma 90.00
_cell_formula_units_Z 4
_cell_length_a 14.707(11)
_cell_length_b 11.252(8)
_cell_length_c 16.704(9)
_cell_measurement_temperature 296(2)
_cell_measurement_theta_max 27.636
_cell_measurement_theta_min 3.098
_cell_volume 2461(3)
_computing_cell_refinement 'Bruker SAINT'
_computing_data_collection 'Bruker APEX II'
_computing_data_reduction 'Bruker SHELXTL'
_computing_molecular_graphics 'Bruker SHELXTL'
_computing_publication_material 'Bruker SHELXTL'
_computing_structure_refinement 'Bruker SHELXTL'
_computing_structure_solution 'Bruker SHELXTL'
_diffrn_ambient_temperature 296(2)
_diffrn_measured_fraction_theta_full 0.988
_diffrn_measured_fraction_theta_max 0.988
_diffrn_measurement_device_type 'CCD area detector'
_diffrn_measurement_method 'phi and omega scans'
_diffrn_radiation_monochromator graphite
_diffrn_radiation_source 'fine-focus sealed tube'
_diffrn_radiation_type MoK\a
_diffrn_radiation_wavelength 0.71073
_diffrn_reflns_av_R_equivalents 0.0345
_diffrn_reflns_av_sigmaI/netI 0.0321
_diffrn_reflns_limit_h_max 18
_diffrn_reflns_limit_h_min -11
_diffrn_reflns_limit_k_max 13
_diffrn_reflns_limit_k_min -14
_diffrn_reflns_limit_l_max 20
_diffrn_reflns_limit_l_min -20
_diffrn_reflns_number 6380
_diffrn_reflns_theta_full 26.50
_diffrn_reflns_theta_max 26.50
_diffrn_reflns_theta_min 2.37
_exptl_absorpt_coefficient_mu 1.788
_exptl_absorpt_correction_T_max 0.7753
_exptl_absorpt_correction_T_min 0.6160
_exptl_absorpt_correction_type multi-scan
_exptl_absorpt_process_details sadabs
_exptl_crystal_colour blue
_exptl_crystal_density_diffrn 1.699
_exptl_crystal_density_method 'not measured'
_exptl_crystal_description cubic
_exptl_crystal_F_000 1272
_exptl_crystal_size_max 0.30
_exptl_crystal_size_mid 0.20
_exptl_crystal_size_min 0.15
_refine_diff_density_max 0.912
_refine_diff_density_min -0.410
_refine_diff_density_rms 0.105
_refine_ls_extinction_method none
_refine_ls_goodness_of_fit_ref 1.236
_refine_ls_hydrogen_treatment constr
_refine_ls_matrix_type full
_refine_ls_number_parameters 181
_refine_ls_number_reflns 2519
_refine_ls_number_restraints 0
_refine_ls_restrained_S_all 1.236
_refine_ls_R_factor_all 0.0441
_refine_ls_R_factor_gt 0.0379
_refine_ls_shift/su_max 0.000
_refine_ls_shift/su_mean 0.000
_refine_ls_structure_factor_coef Fsqd
_refine_ls_weighting_details 'calc w=1/[\s^2^(Fo^2^)+(0.0652P)^2^+0.0000P] where P=(Fo^2^+2Fc^2^)/3'
_refine_ls_weighting_scheme calc
_refine_ls_wR_factor_gt 0.1137
_refine_ls_wR_factor_ref 0.1159
_reflns_number_gt 2101
_reflns_number_total 2519
_reflns_threshold_expression >2sigma(I)
_cod_data_source_file cg200752v_si_002.cif
_cod_data_source_block 1-f
_cod_depositor_comments
;
The following automatic conversions were performed:

'_symmetry_cell_setting' value 'Monoclinic' changed to 'monoclinic'
according to /home/saulius/struct/CIF-dictionaries/cif_core.dic
dictionary named 'cif_core.dic' version 2.4.1 from 2010-06-29.

Automatic conversion script
Id: cif_fix_values 1715 2011-07-08 13:25:40Z adriana 
;
_cod_original_sg_symbol_H-M C2/c
_cod_database_code 4501125

loop_
_symmetry_equiv_pos_as_xyz
'x, y, z'
'-x, y, -z+1/2'
'x+1/2, y+1/2, z'
'-x+1/2, y+1/2, -z+1/2'
'-x, -y, -z'
'x, -y, z-1/2'
'-x+1/2, -y+1/2, -z'
'x+1/2, -y+1/2, z-1/2'

loop_
_atom_site_label
_atom_site_type_symbol
_atom_site_fract_x
_atom_site_fract_y
_atom_site_fract_z
_atom_site_U_iso_or_equiv
_atom_site_adp_type
_atom_site_occupancy
_atom_site_symmetry_multiplicity
_atom_site_calc_flag
_atom_site_refinement_flags
Cu1 Cu 0.54279(2) 0.08249(3) 0.46030(2) 0.02739(16) Uani 1 1 d .
C1 C 0.3744(2) 0.1961(3) 0.38280(19) 0.0324(7) Uani 1 1 d .
C2 C 0.2652(2) 0.2279(3) 0.34735(18) 0.0287(6) Uani 1 1 d .
C8 C 0.2085(2) 0.1938(3) 0.39247(18) 0.0315(6) Uani 1 1 d .
H8A H 0.2410 0.1560 0.4479 0.038 Uiso 1 1 calc R
C3 C 0.2173(2) 0.2869(3) 0.26530(18) 0.0288(6) Uani 1 1 d .
H3A H 0.2549 0.3107 0.2360 0.035 Uiso 1 1 calc R
C7 C 0.1054(2) 0.2161(3) 0.35507(19) 0.0319(7) Uani 1 1 d .
H7A H 0.0686 0.1939 0.3855 0.038 Uiso 1 1 calc R
C4 C 0.1143(2) 0.3098(3) 0.22766(17) 0.0255(6) Uani 1 1 d .
C6 C 0.0558(2) 0.2719(3) 0.27156(18) 0.0265(6) Uani 1 1 d .
C5 C 0.0697(2) 0.3805(3) 0.14102(17) 0.0263(6) Uani 1 1 d .
C9 C 0.6758(3) 0.0660(3) 0.3729(2) 0.0452(8) Uani 1 1 d .
H9A H 0.6141 0.0565 0.3213 0.054 Uiso 1 1 calc R
C13 C 0.7621(3) 0.0980(3) 0.5255(2) 0.0474(9) Uani 1 1 d .
H13A H 0.7631 0.1103 0.5810 0.057 Uiso 1 1 calc R
C12 C 0.8523(3) 0.0954(4) 0.5200(3) 0.0645(12) Uani 1 1 d .
H12A H 0.9135 0.1059 0.5719 0.077 Uiso 1 1 calc R
C10 C 0.7649(4) 0.0620(4) 0.3648(3) 0.0607(11) Uani 1 1 d .
H10A H 0.7633 0.0490 0.3092 0.073 Uiso 1 1 calc R
C11 C 0.8539(3) 0.0772(4) 0.4388(3) 0.0643(12) Uani 1 1 d .
H11A H 0.9154 0.0756 0.4356 0.077 Uiso 1 1 calc R
N1 N 0.67372(19) 0.0834(2) 0.45327(18) 0.0340(6) Uani 1 1 d .
O1 O 0.40653(16) 0.1187(2) 0.44577(14) 0.0357(5) Uani 1 1 d .
O2 O 0.42844(17) 0.2391(3) 0.35064(18) 0.0558(7) Uani 1 1 d .
O3 O 0.09816(15) 0.35037(19) 0.08179(12) 0.0327(5) Uani 1 1 d .
O4 O 0.01228(14) 0.46435(19) 0.13777(13) 0.0301(5) Uani 1 1 d .
O5 O 0.5000 0.3814(12) 0.2500 0.095(3) Uani 0.395(8) 2 d SP
O5' O 0.4107(11) 0.4602(12) 0.2674(8) 0.095(3) Uani 0.302(4) 1 d P

loop_
_atom_site_aniso_label
_atom_site_aniso_U_11
_atom_site_aniso_U_22
_atom_site_aniso_U_33
_atom_site_aniso_U_23
_atom_site_aniso_U_13
_atom_site_aniso_U_12
Cu1 0.0217(2) 0.0320(2) 0.0243(2) -0.00325(13) 0.00682(15) -0.00231(13)
C1 0.0243(14) 0.0368(17) 0.0275(14) 0.0001(12) 0.0044(11) 0.0040(13)
C2 0.0228(13) 0.0302(15) 0.0262(14) 0.0005(11) 0.0051(11) 0.0023(12)
C8 0.0304(15) 0.0348(16) 0.0233(13) 0.0051(12) 0.0071(11) 0.0035(13)
C3 0.0239(14) 0.0325(16) 0.0275(14) 0.0035(11) 0.0095(11) 0.0005(12)
C7 0.0289(14) 0.0385(17) 0.0282(14) 0.0073(12) 0.0128(12) 0.0026(13)
C4 0.0213(13) 0.0271(14) 0.0238(13) 0.0016(11) 0.0066(10) 0.0020(11)
C6 0.0248(14) 0.0270(14) 0.0243(13) -0.0024(11) 0.0082(11) 0.0004(11)
C5 0.0168(12) 0.0308(15) 0.0242(13) 0.0028(11) 0.0031(10) -0.0028(11)
C9 0.045(2) 0.048(2) 0.0456(19) -0.0074(15) 0.0233(16) -0.0134(16)
C13 0.0315(17) 0.056(2) 0.0436(19) 0.0005(16) 0.0076(15) -0.0071(15)
C12 0.0284(19) 0.067(3) 0.083(3) 0.009(2) 0.012(2) -0.0014(17)
C10 0.074(3) 0.052(2) 0.082(3) -0.004(2) 0.058(3) -0.010(2)
C11 0.045(2) 0.059(3) 0.102(4) 0.006(2) 0.045(3) -0.0031(19)
N1 0.0266(13) 0.0334(15) 0.0404(15) 0.0003(11) 0.0138(11) -0.0049(10)
O1 0.0273(11) 0.0432(13) 0.0299(10) 0.0072(10) 0.0072(9) 0.0112(10)
O2 0.0253(11) 0.0692(18) 0.0688(17) 0.0296(14) 0.0180(11) 0.0062(12)
O3 0.0327(11) 0.0380(12) 0.0254(10) 0.0075(9) 0.0114(9) 0.0109(9)
O4 0.0263(10) 0.0323(11) 0.0281(10) 0.0064(9) 0.0091(8) 0.0074(9)
O5 0.148(9) 0.075(6) 0.086(5) 0.000 0.076(6) 0.000
O5' 0.148(9) 0.075(6) 0.086(5) 0.000 0.076(6) 0.000

loop_
_atom_type_symbol
_atom_type_description
_atom_type_scat_dispersion_real
_atom_type_scat_dispersion_imag
_atom_type_scat_source
C C 0.0033 0.0016 'International Tables Vol C Tables 4.2.6.8 and 6.1.1.4'
H H 0.0000 0.0000 'International Tables Vol C Tables 4.2.6.8 and 6.1.1.4'
Cu Cu 0.3201 1.2651 'International Tables Vol C Tables 4.2.6.8 and 6.1.1.4'
N N 0.0061 0.0033 'International Tables Vol C Tables 4.2.6.8 and 6.1.1.4'
O O 0.0106 0.0060 'International Tables Vol C Tables 4.2.6.8 and 6.1.1.4'

loop_
_geom_angle_atom_site_label_1
_geom_angle_atom_site_label_2
_geom_angle_atom_site_label_3
_geom_angle
_geom_angle_site_symmetry_1
_geom_angle_site_symmetry_3
O1 Cu1 O3 88.13(10) . 8_556
O1 Cu1 O4 91.56(10) . 4_545
O3 Cu1 O4 159.71(9) 8_556 4_545
O1 Cu1 N1 164.43(10) . .
O3 Cu1 N1 95.87(11) 8_556 .
O4 Cu1 N1 89.84(11) 4_545 .
O1 Cu1 O2 57.38(9) . .
O3 Cu1 O2 107.74(11) 8_556 .
O4 Cu1 O2 88.97(11) 4_545 .
N1 Cu1 O2 107.15(10) . .
O1 Cu1 C1 29.26(9) . .
O3 Cu1 C1 100.47(10) 8_556 .
O4 Cu1 C1 88.83(11) 4_545 .
N1 Cu1 C1 135.33(11) . .
O2 Cu1 C1 28.19(9) . .
O1 Cu1 O1 104.32(7) . 5_656
O3 Cu1 O1 81.06(9) 8_556 5_656
O4 Cu1 O1 79.37(9) 4_545 5_656
N1 Cu1 O1 91.18(9) . 5_656
O2 Cu1 O1 158.31(8) . 5_656
C1 Cu1 O1 132.19(9) . 5_656
O1 Cu1 Cu1 63.39(8) . 5_656
O3 Cu1 Cu1 80.48(7) 8_556 5_656
O4 Cu1 Cu1 81.26(8) 4_545 5_656
N1 Cu1 Cu1 132.09(8) . 5_656
O2 Cu1 Cu1 119.54(7) . 5_656
C1 Cu1 Cu1 91.71(9) . 5_656
O1 Cu1 Cu1 40.92(6) 5_656 5_656
O2 C1 O1 123.5(3) . .
O2 C1 C2 121.6(3) . .
O1 C1 C2 114.9(3) . .
O2 C1 Cu1 75.57(18) . .
O1 C1 Cu1 48.11(15) . .
C2 C1 Cu1 161.5(2) . .
C3 C2 C8 119.9(3) . .
C3 C2 C1 118.7(3) . .
C8 C2 C1 121.3(3) . .
C7 C8 C2 120.4(3) . .
C7 C8 H8A 119.8 . .
C2 C8 H8A 119.8 . .
C4 C3 C2 119.9(3) . .
C4 C3 H3A 120.0 . .
C2 C3 H3A 120.0 . .
C8 C7 C6 120.2(3) . .
C8 C7 H7A 119.9 . .
C6 C7 H7A 119.9 . .
C3 C4 C6 120.4(3) . .
C3 C4 C5 116.3(3) . .
C6 C4 C5 123.2(2) . .
C7 C6 C4 119.0(3) . .
C7 C6 C6 116.9(3) . 2
C4 C6 C6 123.5(3) . 2
O4 C5 O3 128.1(3) . .
O4 C5 C4 115.3(2) . .
O3 C5 C4 116.5(2) . .
N1 C9 C10 123.2(4) . .
N1 C9 H9A 118.4 . .
C10 C9 H9A 118.4 . .
N1 C13 C12 121.0(4) . .
N1 C13 H13A 119.5 . .
C12 C13 H13A 119.5 . .
C13 C12 C11 121.2(4) . .
C13 C12 H12A 119.4 . .
C11 C12 H12A 119.4 . .
C11 C10 C9 118.6(4) . .
C11 C10 H10A 120.7 . .
C9 C10 H10A 120.7 . .
C10 C11 C12 118.5(4) . .
C10 C11 H11A 120.7 . .
C12 C11 H11A 120.7 . .
C13 N1 C9 117.5(3) . .
C13 N1 Cu1 121.7(3) . .
C9 N1 Cu1 120.8(2) . .
C1 O1 Cu1 102.63(19) . .
C1 O1 Cu1 164.6(2) . 5_656
Cu1 O1 Cu1 75.68(7) . 5_656
C1 O2 Cu1 76.24(18) . .
C5 O3 Cu1 124.65(18) . 8_455
C5 O4 Cu1 123.87(19) . 4
O5' O5 O5' 117.8(12) 2_655 .

loop_
_geom_bond_atom_site_label_1
_geom_bond_atom_site_label_2
_geom_bond_distance
_geom_bond_site_symmetry_2
Cu1 O1 1.949(3) .
Cu1 O3 1.962(2) 8_556
Cu1 O4 1.974(2) 4_545
Cu1 N1 1.982(3) .
Cu1 O2 2.547(3) .
Cu1 C1 2.554(3) .
Cu1 O1 2.660(3) 5_656
Cu1 Cu1 2.8825(14) 5_656
C1 O2 1.242(4) .
C1 O1 1.279(4) .
C1 C2 1.480(4) .
C2 C3 1.391(4) .
C2 C8 1.409(4) .
C8 C7 1.374(4) .
C8 H8A 0.9300 .
C3 C4 1.374(4) .
C3 H3A 0.9300 .
C7 C6 1.395(4) .
C7 H7A 0.9300 .
C4 C6 1.427(4) .
C4 C5 1.515(4) .
C6 C6 1.462(5) 2
C5 O4 1.251(4) .
C5 O3 1.283(3) .
C9 N1 1.371(5) .
C9 C10 1.378(6) .
C9 H9A 0.9300 .
C13 N1 1.321(4) .
C13 C12 1.371(6) .
C13 H13A 0.9300 .
C12 C11 1.383(6) .
C12 H12A 0.9300 .
C10 C11 1.342(6) .
C10 H10A 0.9300 .
C11 H11A 0.9300 .
O1 Cu1 2.660(3) 5_656
O3 Cu1 1.962(2) 8_455
O4 Cu1 1.974(2) 4
O5 O5' 1.716(15) 2_655
O5 O5' 1.716(15) .

loop_
_geom_torsion_atom_site_label_1
_geom_torsion_atom_site_label_2
_geom_torsion_atom_site_label_3
_geom_torsion_atom_site_label_4
_geom_torsion
_geom_torsion_site_symmetry_1
_geom_torsion_site_symmetry_4
O1 Cu1 C1 O2 174.7(3) . .
O3 Cu1 C1 O2 108.1(2) 8_556 .
O4 Cu1 C1 O2 -90.0(2) 4_545 .
N1 Cu1 C1 O2 -1.4(3) . .
O1 Cu1 C1 O2 -164.49(18) 5_656 .
Cu1 Cu1 C1 O2 -171.23(19) 5_656 .
O3 Cu1 C1 O1 -66.6(2) 8_556 .
O4 Cu1 C1 O1 95.3(2) 4_545 .
N1 Cu1 C1 O1 -176.14(18) . .
O2 Cu1 C1 O1 -174.7(3) . .
O1 Cu1 C1 O1 20.8(3) 5_656 .
Cu1 Cu1 C1 O1 14.05(19) 5_656 .
O1 Cu1 C1 C2 -25.7(6) . .
O3 Cu1 C1 C2 -92.3(7) 8_556 .
O4 Cu1 C1 C2 69.6(7) 4_545 .
N1 Cu1 C1 C2 158.2(6) . .
O2 Cu1 C1 C2 159.6(8) . .
O1 Cu1 C1 C2 -4.9(7) 5_656 .
Cu1 Cu1 C1 C2 -11.6(7) 5_656 .
O2 C1 C2 C3 13.6(5) . .
O1 C1 C2 C3 -163.9(3) . .
Cu1 C1 C2 C3 -143.1(6) . .
O2 C1 C2 C8 -170.0(3) . .
O1 C1 C2 C8 12.5(4) . .
Cu1 C1 C2 C8 33.4(8) . .
C3 C2 C8 C7 1.4(5) . .
C1 C2 C8 C7 -174.9(3) . .
C8 C2 C3 C4 -1.2(4) . .
C1 C2 C3 C4 175.3(3) . .
C2 C8 C7 C6 0.5(5) . .
C2 C3 C4 C6 -0.9(4) . .
C2 C3 C4 C5 176.6(3) . .
C8 C7 C6 C4 -2.6(4) . .
C8 C7 C6 C6 168.5(3) . 2
C3 C4 C6 C7 2.8(4) . .
C5 C4 C6 C7 -174.5(3) . .
C3 C4 C6 C6 -167.7(2) . 2
C5 C4 C6 C6 15.0(4) . 2
C3 C4 C5 O4 -133.1(3) . .
C6 C4 C5 O4 44.3(4) . .
C3 C4 C5 O3 44.4(4) . .
C6 C4 C5 O3 -138.2(3) . .
N1 C13 C12 C11 -0.1(6) . .
N1 C9 C10 C11 -0.8(6) . .
C9 C10 C11 C12 0.5(6) . .
C13 C12 C11 C10 -0.1(6) . .
C12 C13 N1 C9 -0.2(5) . .
C12 C13 N1 Cu1 178.3(3) . .
C10 C9 N1 C13 0.7(5) . .
C10 C9 N1 Cu1 -177.8(3) . .
O1 Cu1 N1 C13 118.9(4) . .
O3 Cu1 N1 C13 14.6(3) 8_556 .
O4 Cu1 N1 C13 -145.9(3) 4_545 .
O2 Cu1 N1 C13 125.2(3) . .
C1 Cu1 N1 C13 125.9(3) . .
O1 Cu1 N1 C13 -66.5(3) 5_656 .
Cu1 Cu1 N1 C13 -67.8(3) 5_656 .
O1 Cu1 N1 C9 -62.7(5) . .
O3 Cu1 N1 C9 -167.0(3) 8_556 .
O4 Cu1 N1 C9 32.5(3) 4_545 .
O2 Cu1 N1 C9 -56.3(3) . .
C1 Cu1 N1 C9 -55.6(3) . .
O1 Cu1 N1 C9 111.9(3) 5_656 .
Cu1 Cu1 N1 C9 110.6(2) 5_656 .
O2 C1 O1 Cu1 -6.1(4) . .
C2 C1 O1 Cu1 171.3(2) . .
O2 C1 O1 Cu1 -88.0(8) . 5_656
C2 C1 O1 Cu1 89.4(8) . 5_656
Cu1 C1 O1 Cu1 -81.9(7) . 5_656
O3 Cu1 O1 C1 115.5(2) 8_556 .
O4 Cu1 O1 C1 -84.8(2) 4_545 .
N1 Cu1 O1 C1 10.1(5) . .
O2 Cu1 O1 C1 2.96(18) . .
O1 Cu1 O1 C1 -164.3(2) 5_656 .
Cu1 Cu1 O1 C1 -164.3(2) 5_656 .
O3 Cu1 O1 Cu1 -80.28(8) 8_556 5_656
O4 Cu1 O1 Cu1 79.42(9) 4_545 5_656
N1 Cu1 O1 Cu1 174.4(3) . 5_656
O2 Cu1 O1 Cu1 167.21(11) . 5_656
C1 Cu1 O1 Cu1 164.3(2) . 5_656
O1 Cu1 O1 Cu1 0.0 5_656 5_656
O1 C1 O2 Cu1 4.7(3) . .
C2 C1 O2 Cu1 -172.6(3) . .
O1 Cu1 O2 C1 -3.06(18) . .
O3 Cu1 O2 C1 -78.9(2) 8_556 .
O4 Cu1 O2 C1 89.4(2) 4_545 .
N1 Cu1 O2 C1 178.95(19) . .
O1 Cu1 O2 C1 32.4(4) 5_656 .
Cu1 Cu1 O2 C1 10.1(2) 5_656 .
O4 C5 O3 Cu1 -8.6(4) . 8_455
C4 C5 O3 Cu1 174.20(17) . 8_455
O3 C5 O4 Cu1 -4.8(4) . 4
C4 C5 O4 Cu1 172.37(17) . 4
